data_4067347
loop_
_publ_author_name
'Gehrmann, Thorsten'
'Lloret Fillol, Julio'
'Wadepohl, Hubert'
'Gade, Lutz H.'

_publ_section_title
;
 Bridging N-Aminoisocyanate Ligands in Heterobimetallic Complexes:
 Coupling of Zirconium Hydrazinediides and Transition-Metal Carbonyls
;
_journal_issue 1
_journal_name_full Organometallics
_journal_page_first 28
_journal_paper_doi 10.1021/om900877c
_journal_volume 29
_journal_year 2010
_chemical_formula_sum 'C66 H74 Mn2 N6 O10 Si2 Zr'
_chemical_formula_weight 1368.59
_chemical_properties_physical air-sensitive
_space_group_IT_number 14
_symmetry_cell_setting monoclinic
_symmetry_Int_Tables_number 14
_symmetry_space_group_name_Hall '-P 2yn'
_symmetry_space_group_name_H-M 'P 1 21/n 1'
_atom_sites_solution_hydrogens geom
_atom_sites_solution_primary heavy
_atom_sites_solution_secondary difmap
_audit_block_code ga_tg25
_audit_creation_method SHELXL-97
_cell_angle_alpha 90.00
_cell_angle_beta 104.472(12)
_cell_angle_gamma 90.00
_cell_formula_units_Z 4
_cell_length_a 13.124(6)
_cell_length_b 24.356(12)
_cell_length_c 21.617(10)
_cell_measurement_reflns_used 7814
_cell_measurement_temperature 100(2)
_cell_measurement_theta_max 32.08
_cell_measurement_theta_min 2.66
_cell_volume 6691(5)
_computing_cell_refinement
;
SAINT (Bruker AXS, 1997-2008). Includes estimated systematic errors
 of the unit cell constants from Monte Carlo simulations.
;
_computing_data_collection 'SMART (Bruker AXS, 1997-2003)'
_computing_data_reduction 'SAINT (Bruker AXS, 1997-2008)'
_computing_molecular_graphics 'PLATON (Spek, 1980-2008)'
_computing_publication_material 'SHELXL-97 (Sheldrick, 1997)'
_computing_structure_refinement 'SHELXL-97 (Sheldrick, 1997)'
_computing_structure_solution 'DIRDIF (Beurskens et al., 1999-2008)'
_diffrn_ambient_temperature 100(2)
_diffrn_detector_area_resol_mean 8.19
_diffrn_measured_fraction_theta_full 0.999
_diffrn_measured_fraction_theta_max 0.952
_diffrn_measurement_device_type 'CCD-PXL-KAF2 (Bruker AXS Smart 1000)'
_diffrn_measurement_method '\f- and \w-scans'
_diffrn_radiation_monochromator graphite
_diffrn_radiation_probe x-ray
_diffrn_radiation_type MoK\a
_diffrn_radiation_wavelength 0.71073
_diffrn_reflns_av_R_equivalents 0.0436
_diffrn_reflns_av_sigmaI/netI 0.0268
_diffrn_reflns_limit_h_max 18
_diffrn_reflns_limit_h_min -18
_diffrn_reflns_limit_k_max 36
_diffrn_reflns_limit_k_min 0
_diffrn_reflns_limit_l_max 32
_diffrn_reflns_limit_l_min 0
_diffrn_reflns_number 169507
_diffrn_reflns_theta_full 30.51
_diffrn_reflns_theta_max 32.33
_diffrn_reflns_theta_min 1.28
_diffrn_source 'fine-focus sealed tube'
_exptl_absorpt_coefficient_mu 0.620
_exptl_absorpt_correction_T_max 0.7464
_exptl_absorpt_correction_T_min 0.6679
_exptl_absorpt_correction_type multi-scan
_exptl_absorpt_process_details
;
multi-scan from symmetry-related measurements (Blessing 1995)
SADABS (Sheldrick & Bruker AXS, 2004-2008)
;
_exptl_crystal_colour yellow
_exptl_crystal_density_diffrn 1.359
_exptl_crystal_density_method 'not measured'
_exptl_crystal_description block
_exptl_crystal_F_000 2840
_exptl_crystal_size_max 0.31
_exptl_crystal_size_mid 0.25
_exptl_crystal_size_min 0.21
_refine_diff_density_max 1.517
_refine_diff_density_min -0.660
_refine_diff_density_rms 0.090
_refine_ls_abs_structure_details 'Flack H D (1983), Acta Cryst. A39, 876-881'
_refine_ls_extinction_method none
_refine_ls_goodness_of_fit_ref 1.079
_refine_ls_hydrogen_treatment constr
_refine_ls_matrix_type full
_refine_ls_number_parameters 795
_refine_ls_number_reflns 22733
_refine_ls_number_restraints 0
_refine_ls_restrained_S_all 1.079
_refine_ls_R_factor_all 0.0546
_refine_ls_R_factor_gt 0.0380
_refine_ls_shift/su_max 0.002
_refine_ls_shift/su_mean 0.000
_refine_ls_structure_factor_coef Fsqd
_refine_ls_weighting_details 'calc w=1/[\s^2^(Fo^2^)+(0.0461P)^2^+6.1903P] where P=(Fo^2^+2Fc^2^)/3'
_refine_ls_weighting_scheme calc
_refine_ls_wR_factor_gt 0.0930
_refine_ls_wR_factor_ref 0.1055
_reflns_number_gt 18441
_reflns_number_total 22733
_reflns_threshold_expression >2sigma(I)
_cod_data_source_file om900877c_si_002.cif
_cod_data_source_block complex_4
_cod_original_sg_symbol_H-M 'P 21/n'
_cod_database_code 4067347
_audit_block_refno 951

loop_
_symmetry_equiv_pos_as_xyz
'x, y, z'
'-x+1/2, y+1/2, -z+1/2'
'-x, -y, -z'
'x-1/2, -y-1/2, z-1/2'

loop_
_atom_site_label
_atom_site_type_symbol
_atom_site_fract_x
_atom_site_fract_y
_atom_site_fract_z
_atom_site_U_iso_or_equiv
_atom_site_adp_type
_atom_site_occupancy
_atom_site_symmetry_multiplicity
_atom_site_calc_flag
_atom_site_refinement_flags
C1 C 0.13764(12) -0.02479(6) 0.25700(7) 0.0132(2) Uani 1 1 d .
C2 C -0.06862(13) -0.03185(7) 0.21085(8) 0.0197(3) Uani 1 1 d .
C3 C 0.04626(12) -0.11599(7) 0.20515(8) 0.0165(3) Uani 1 1 d .
C4 C 0.11693(13) -0.11867(7) 0.32663(8) 0.0183(3) Uani 1 1 d .
C5 C -0.00447(13) -0.02954(7) 0.33426(8) 0.0194(3) Uani 1 1 d .
C6 C -0.08119(15) -0.13772(8) 0.36240(9) 0.0259(4) Uani 1 1 d .
C7 C -0.06191(14) -0.20202(8) 0.27158(9) 0.0230(3) Uani 1 1 d .
C8 C -0.18440(13) -0.13937(7) 0.18951(9) 0.0226(3) Uani 1 1 d .
C9 C -0.21487(14) -0.07740(8) 0.28127(9) 0.0249(3) Uani 1 1 d .
C10 C -0.25787(14) -0.18418(8) 0.28969(9) 0.0256(3) Uani 1 1 d .
C11 C 0.06037(15) 0.20227(8) 0.15679(9) 0.0278(4) Uani 1 1 d .
H11A H 0.1051 0.2316 0.1472 0.042 Uiso 1 1 calc R
H11B H -0.0066 0.2178 0.1606 0.042 Uiso 1 1 calc R
H11C H 0.0472 0.1751 0.1222 0.042 Uiso 1 1 calc R
C12 C 0.16690(14) 0.22403(7) 0.29725(9) 0.0212(3) Uani 1 1 d .
C13 C 0.18247(16) 0.20047(8) 0.36474(9) 0.0267(4) Uani 1 1 d .
H13A H 0.2017 0.2301 0.3961 0.040 Uiso 1 1 calc R
H13B H 0.2388 0.1730 0.3725 0.040 Uiso 1 1 calc R
H13C H 0.1169 0.1833 0.3688 0.040 Uiso 1 1 calc R
C14 C 0.26747(18) 0.25401(9) 0.29308(11) 0.0328(4) Uani 1 1 d .
H14A H 0.2573 0.2705 0.2506 0.049 Uiso 1 1 calc R
H14B H 0.3260 0.2279 0.3003 0.049 Uiso 1 1 calc R
H14C H 0.2835 0.2829 0.3256 0.049 Uiso 1 1 calc R
C15 C 0.07823(19) 0.26638(9) 0.28739(12) 0.0396(5) Uani 1 1 d .
H15A H 0.0939 0.2930 0.3225 0.059 Uiso 1 1 calc R
H15B H 0.0117 0.2477 0.2866 0.059 Uiso 1 1 calc R
H15C H 0.0723 0.2855 0.2468 0.059 Uiso 1 1 calc R
C16 C 0.26690(14) -0.07792(8) 0.12590(9) 0.0226(3) Uani 1 1 d .
H16A H 0.2905 -0.0876 0.1713 0.034 Uiso 1 1 calc R
H16B H 0.2684 -0.1107 0.0998 0.034 Uiso 1 1 calc R
H16C H 0.1949 -0.0635 0.1169 0.034 Uiso 1 1 calc R
C17 C 0.29972(14) -0.00271(8) 0.02163(8) 0.0229(3) Uani 1 1 d .
H17A H 0.2292 0.0126 0.0173 0.034 Uiso 1 1 calc R
H17B H 0.2953 -0.0346 -0.0066 0.034 Uiso 1 1 calc R
H17C H 0.3452 0.0252 0.0099 0.034 Uiso 1 1 calc R
C18 C 0.49220(13) -0.05527(7) 0.11409(8) 0.0191(3) Uani 1 1 d .
C19 C 0.57584(14) -0.01031(8) 0.11923(9) 0.0249(3) Uani 1 1 d .
H19A H 0.5799 0.0115 0.1579 0.037 Uiso 1 1 calc R
H19B H 0.5566 0.0136 0.0817 0.037 Uiso 1 1 calc R
H19C H 0.6443 -0.0273 0.1214 0.037 Uiso 1 1 calc R
C20 C 0.52293(14) -0.09092(8) 0.17435(9) 0.0235(3) Uani 1 1 d .
H20A H 0.4726 -0.1211 0.1710 0.035 Uiso 1 1 calc R
H20B H 0.5222 -0.0685 0.2119 0.035 Uiso 1 1 calc R
H20C H 0.5937 -0.1059 0.1787 0.035 Uiso 1 1 calc R
C21 C 0.49198(16) -0.09147(9) 0.05586(10) 0.0310(4) Uani 1 1 d .
H21A H 0.5607 -0.1093 0.0618 0.046 Uiso 1 1 calc R
H21B H 0.4781 -0.0687 0.0173 0.046 Uiso 1 1 calc R
H21C H 0.4370 -0.1195 0.0513 0.046 Uiso 1 1 calc R
C22 C 0.36963(12) -0.05443(6) 0.36850(7) 0.0152(3) Uani 1 1 d .
C23 C 0.39789(13) -0.08825(7) 0.32324(8) 0.0184(3) Uani 1 1 d .
H23 H 0.3492 -0.0949 0.2834 0.022 Uiso 1 1 calc R
C24 C 0.49705(14) -0.11218(7) 0.33651(8) 0.0218(3) Uani 1 1 d .
H24 H 0.5158 -0.1348 0.3053 0.026 Uiso 1 1 calc R
C25 C 0.56918(14) -0.10350(8) 0.39462(9) 0.0242(3) Uani 1 1 d .
H25 H 0.6371 -0.1198 0.4032 0.029 Uiso 1 1 calc R
C26 C 0.54076(14) -0.07075(8) 0.44012(8) 0.0233(3) Uani 1 1 d .
H26 H 0.5892 -0.0651 0.4803 0.028 Uiso 1 1 calc R
C27 C 0.44226(13) -0.04623(7) 0.42753(8) 0.0188(3) Uani 1 1 d .
H27 H 0.4239 -0.0238 0.4590 0.023 Uiso 1 1 calc R
C28 C 0.23168(12) -0.00465(7) 0.40383(7) 0.0149(3) Uani 1 1 d .
C29 C 0.21710(13) -0.03743(7) 0.45402(8) 0.0188(3) Uani 1 1 d .
H29 H 0.2335 -0.0755 0.4550 0.023 Uiso 1 1 calc R
C30 C 0.17875(15) -0.01438(8) 0.50234(8) 0.0235(3) Uani 1 1 d .
H30 H 0.1693 -0.0368 0.5364 0.028 Uiso 1 1 calc R
C31 C 0.15406(15) 0.04093(8) 0.50145(9) 0.0256(4) Uani 1 1 d .
H31 H 0.1272 0.0564 0.5345 0.031 Uiso 1 1 calc R
C32 C 0.16892(16) 0.07342(8) 0.45180(9) 0.0249(3) Uani 1 1 d .
H32 H 0.1525 0.1114 0.4510 0.030 Uiso 1 1 calc R
C33 C 0.20764(14) 0.05093(7) 0.40310(8) 0.0196(3) Uani 1 1 d .
H33 H 0.2177 0.0736 0.3693 0.023 Uiso 1 1 calc R
C44 C 0.50545(13) 0.03576(7) 0.29950(8) 0.0200(3) Uani 1 1 d .
H44 H 0.5073 0.0103 0.2665 0.024 Uiso 1 1 calc R
C45 C 0.59379(15) 0.04121(8) 0.34976(9) 0.0267(4) Uani 1 1 d .
H45 H 0.6550 0.0199 0.3512 0.032 Uiso 1 1 calc R
C46 C 0.59158(15) 0.07833(8) 0.39808(9) 0.0264(4) Uani 1 1 d .
H46 H 0.6513 0.0829 0.4331 0.032 Uiso 1 1 calc R
C47 C 0.50136(14) 0.10852(7) 0.39459(8) 0.0226(3) Uani 1 1 d .
H47 H 0.4974 0.1340 0.4272 0.027 Uiso 1 1 calc R
C48 C 0.41679(13) 0.10074(7) 0.34242(8) 0.0183(3) Uani 1 1 d .
H48 H 0.3551 0.1219 0.3398 0.022 Uiso 1 1 calc R
C90 C 0.30613(13) 0.15980(7) 0.19009(8) 0.0186(3) Uani 1 1 d .
H90A H 0.3770 0.1630 0.2195 0.022 Uiso 1 1 calc R
H90B H 0.2790 0.1976 0.1802 0.022 Uiso 1 1 calc R
C91 C 0.31868(13) 0.13297(7) 0.12623(8) 0.0184(3) Uani 1 1 d .
C92 C 0.39842(13) 0.08348(7) 0.13932(8) 0.0188(3) Uani 1 1 d .
H92A H 0.4229 0.0771 0.1002 0.023 Uiso 1 1 calc R
H92B H 0.4605 0.0947 0.1734 0.023 Uiso 1 1 calc R
C93 C 0.36972(15) 0.17733(8) 0.09359(9) 0.0257(4) Uani 1 1 d .
H93A H 0.3829 0.1625 0.0541 0.038 Uiso 1 1 calc R
H93B H 0.4365 0.1888 0.1224 0.038 Uiso 1 1 calc R
H93C H 0.3224 0.2090 0.0834 0.038 Uiso 1 1 calc R
C94 C 0.21317(13) 0.11450(7) 0.08541(8) 0.0184(3) Uani 1 1 d .
C95 C 0.16744(15) 0.13492(8) 0.02470(8) 0.0240(3) Uani 1 1 d .
H95 H 0.2025 0.1623 0.0064 0.029 Uiso 1 1 calc R
C96 C 0.07056(16) 0.11511(8) -0.00891(8) 0.0260(4) Uani 1 1 d .
H96 H 0.0389 0.1286 -0.0505 0.031 Uiso 1 1 calc R
C97 C 0.02014(15) 0.07550(8) 0.01847(8) 0.0234(3) Uani 1 1 d .
H97 H -0.0464 0.0615 -0.0038 0.028 Uiso 1 1 calc R
C98 C 0.06894(13) 0.05678(7) 0.07914(8) 0.0187(3) Uani 1 1 d .
H98 H 0.0346 0.0297 0.0983 0.022 Uiso 1 1 calc R
C99 C 0.03351(14) 0.11876(7) 0.25477(9) 0.0228(3) Uani 1 1 d .
H99A H 0.0071 0.0937 0.2188 0.034 Uiso 1 1 calc R
H99B H -0.0255 0.1389 0.2641 0.034 Uiso 1 1 calc R
H99C H 0.0694 0.0976 0.2925 0.034 Uiso 1 1 calc R
C351 C 0.47826(18) 0.24655(8) 0.45399(10) 0.0322(4) Uani 1 1 d .
H351 H 0.4111 0.2627 0.4372 0.039 Uiso 1 1 calc R
C352 C 0.55407(19) 0.24904(8) 0.41976(10) 0.0331(4) Uani 1 1 d .
H352 H 0.5386 0.2664 0.3791 0.040 Uiso 1 1 calc R
C353 C 0.65228(18) 0.22635(9) 0.44445(10) 0.0314(4) Uani 1 1 d .
H353 H 0.7045 0.2285 0.4210 0.038 Uiso 1 1 calc R
C354 C 0.67457(16) 0.20044(8) 0.50338(9) 0.0275(4) Uani 1 1 d .
H354 H 0.7422 0.1849 0.5203 0.033 Uiso 1 1 calc R
C355 C 0.59894(17) 0.19707(8) 0.53758(9) 0.0278(4) Uani 1 1 d .
H355 H 0.6142 0.1789 0.5777 0.033 Uiso 1 1 calc R
C356 C 0.50051(17) 0.22031(9) 0.51320(10) 0.0305(4) Uani 1 1 d .
H356 H 0.4485 0.2184 0.5368 0.037 Uiso 1 1 calc R
C361 C 0.8304(3) 0.1992(2) 0.33258(18) 0.0812(12) Uani 1 1 d .
H361 H 0.7886 0.1986 0.2898 0.097 Uiso 1 1 calc R
C362 C 0.8663(3) 0.24646(17) 0.36046(17) 0.0672(10) Uani 1 1 d .
H362 H 0.8512 0.2792 0.3359 0.081 Uiso 1 1 calc R
C363 C 0.9228(3) 0.25060(16) 0.4217(2) 0.0699(10) Uani 1 1 d .
H363 H 0.9459 0.2853 0.4400 0.084 Uiso 1 1 calc R
C364 C 0.9458(3) 0.20380(14) 0.4565(2) 0.0704(10) Uani 1 1 d .
H364 H 0.9843 0.2061 0.4999 0.085 Uiso 1 1 calc R
C365 C 0.9143(2) 0.15249(13) 0.43011(18) 0.0592(8) Uani 1 1 d .
H365 H 0.9341 0.1207 0.4558 0.071 Uiso 1 1 calc R
C366 C 0.8576(3) 0.1465(2) 0.37029(19) 0.0768(11) Uani 1 1 d .
H366 H 0.8355 0.1115 0.3524 0.092 Uiso 1 1 calc R
C371 C 0.7419(2) 0.12560(12) 0.13736(16) 0.0498(6) Uani 1 1 d .
H371 H 0.7511 0.0971 0.1683 0.060 Uiso 1 1 calc R
C372 C 0.8012(2) 0.12631(13) 0.09378(15) 0.0505(7) Uani 1 1 d .
H372 H 0.8516 0.0982 0.0942 0.061 Uiso 1 1 calc R
C373 C 0.7880(2) 0.16752(15) 0.04944(14) 0.0554(8) Uani 1 1 d .
H373 H 0.8298 0.1680 0.0193 0.066 Uiso 1 1 calc R
C374 C 0.7143(2) 0.20851(13) 0.04814(15) 0.0548(7) Uani 1 1 d .
H374 H 0.7052 0.2369 0.0171 0.066 Uiso 1 1 calc R
C375 C 0.6539(2) 0.20786(12) 0.09235(16) 0.0513(7) Uani 1 1 d .
H375 H 0.6032 0.2358 0.0921 0.062 Uiso 1 1 calc R
C376 C 0.6685(2) 0.16630(13) 0.13647(16) 0.0515(7) Uani 1 1 d .
H376 H 0.6274 0.1655 0.1669 0.062 Uiso 1 1 calc R
Mn1 Mn 0.025554(18) -0.073233(10) 0.270505(11) 0.01322(5) Uani 1 1 d .
Mn2 Mn -0.148824(19) -0.143857(11) 0.277784(13) 0.01827(5) Uani 1 1 d .
N1 N 0.23705(11) 0.13145(6) 0.22453(6) 0.0159(2) Uani 1 1 d .
N2 N 0.35960(10) 0.03060(6) 0.15831(6) 0.0153(2) Uani 1 1 d .
N3 N 0.16323(11) 0.07563(6) 0.11191(6) 0.0159(2) Uani 1 1 d .
N4 N 0.23274(10) -0.00911(6) 0.29174(6) 0.0143(2) Uani 1 1 d .
N5 N 0.26899(10) -0.03004(6) 0.35444(6) 0.0149(2) Uani 1 1 d .
N6 N 0.41711(11) 0.06494(6) 0.29534(6) 0.0154(2) Uani 1 1 d .
O1 O 0.12327(9) 0.00070(5) 0.20031(5) 0.0151(2) Uani 1 1 d .
O2 O -0.12478(11) -0.00609(6) 0.17301(7) 0.0306(3) Uani 1 1 d .
O3 O 0.06087(10) -0.14144(5) 0.16376(6) 0.0230(2) Uani 1 1 d .
O4 O 0.17113(11) -0.15001(6) 0.35813(7) 0.0269(3) Uani 1 1 d .
O5 O -0.02949(11) -0.00199(6) 0.37062(7) 0.0285(3) Uani 1 1 d .
O6 O -0.04104(14) -0.13541(7) 0.41581(7) 0.0368(3) Uani 1 1 d .
O7 O -0.00954(12) -0.23842(6) 0.26750(8) 0.0339(3) Uani 1 1 d .
O8 O -0.20593(12) -0.13707(7) 0.13521(7) 0.0315(3) Uani 1 1 d .
O9 O -0.25687(11) -0.03675(6) 0.28356(8) 0.0345(3) Uani 1 1 d .
O10 O -0.32687(12) -0.20886(7) 0.29933(8) 0.0355(3) Uani 1 1 d .
Si1 Si 0.12798(4) 0.168375(19) 0.23359(2) 0.01660(8) Uani 1 1 d .
Si2 Si 0.35613(3) -0.024479(19) 0.10638(2) 0.01581(8) Uani 1 1 d .
Zr1 Zr 0.258270(11) 0.048857(6) 0.214396(7) 0.01229(4) Uani 1 1 d .

loop_
_atom_site_aniso_label
_atom_site_aniso_U_11
_atom_site_aniso_U_22
_atom_site_aniso_U_33
_atom_site_aniso_U_23
_atom_site_aniso_U_13
_atom_site_aniso_U_12
C1 0.0134(6) 0.0133(6) 0.0129(6) -0.0003(5) 0.0031(5) 0.0017(5)
C2 0.0155(7) 0.0197(7) 0.0240(8) 0.0004(6) 0.0047(6) -0.0005(6)
C3 0.0136(6) 0.0170(7) 0.0172(7) 0.0025(5) 0.0006(5) -0.0004(5)
C4 0.0191(7) 0.0186(7) 0.0167(7) -0.0009(5) 0.0033(6) -0.0031(6)
C5 0.0165(7) 0.0196(7) 0.0219(7) -0.0007(6) 0.0045(6) -0.0018(6)
C6 0.0263(9) 0.0243(8) 0.0300(9) -0.0039(7) 0.0125(7) -0.0026(7)
C7 0.0219(8) 0.0219(8) 0.0255(8) 0.0000(6) 0.0064(6) -0.0023(6)
C8 0.0161(7) 0.0208(8) 0.0313(9) -0.0021(7) 0.0064(6) -0.0005(6)
C9 0.0179(7) 0.0276(9) 0.0306(9) -0.0056(7) 0.0085(7) -0.0026(6)
C10 0.0217(8) 0.0268(9) 0.0293(9) -0.0028(7) 0.0086(7) -0.0019(7)
C11 0.0239(8) 0.0291(9) 0.0271(9) 0.0080(7) 0.0001(7) 0.0064(7)
C12 0.0211(7) 0.0151(7) 0.0269(8) -0.0007(6) 0.0052(6) 0.0031(6)
C13 0.0320(9) 0.0225(8) 0.0260(8) -0.0039(7) 0.0079(7) 0.0022(7)
C14 0.0364(10) 0.0272(10) 0.0363(10) -0.0087(8) 0.0122(9) -0.0117(8)
C15 0.0402(12) 0.0283(10) 0.0466(13) -0.0057(9) 0.0042(10) 0.0169(9)
C16 0.0223(8) 0.0241(8) 0.0229(8) -0.0033(6) 0.0081(6) -0.0057(6)
C17 0.0231(8) 0.0297(9) 0.0160(7) -0.0016(6) 0.0053(6) 0.0023(7)
C18 0.0183(7) 0.0198(7) 0.0209(7) 0.0004(6) 0.0081(6) 0.0017(6)
C19 0.0192(8) 0.0279(9) 0.0303(9) 0.0043(7) 0.0110(7) -0.0004(6)
C20 0.0217(8) 0.0215(8) 0.0267(8) 0.0022(6) 0.0050(6) 0.0011(6)
C21 0.0282(9) 0.0372(11) 0.0280(9) -0.0083(8) 0.0079(7) 0.0082(8)
C22 0.0151(6) 0.0158(7) 0.0138(6) 0.0006(5) 0.0022(5) 0.0007(5)
C23 0.0195(7) 0.0197(7) 0.0147(6) -0.0014(5) 0.0018(5) 0.0018(6)
C24 0.0240(8) 0.0217(8) 0.0202(7) -0.0019(6) 0.0064(6) 0.0049(6)
C25 0.0200(8) 0.0271(9) 0.0244(8) 0.0002(7) 0.0035(6) 0.0065(6)
C26 0.0188(7) 0.0286(9) 0.0190(7) -0.0004(6) -0.0021(6) 0.0030(6)
C27 0.0177(7) 0.0216(8) 0.0150(6) -0.0022(6) 0.0003(5) 0.0022(6)
C28 0.0140(6) 0.0178(7) 0.0118(6) -0.0002(5) 0.0008(5) 0.0002(5)
C29 0.0215(7) 0.0195(7) 0.0153(7) 0.0020(5) 0.0044(6) 0.0017(6)
C30 0.0255(8) 0.0293(9) 0.0169(7) 0.0021(6) 0.0074(6) 0.0013(7)
C31 0.0275(9) 0.0310(9) 0.0201(8) -0.0023(7) 0.0096(7) 0.0050(7)
C32 0.0305(9) 0.0210(8) 0.0240(8) -0.0022(6) 0.0081(7) 0.0055(7)
C33 0.0224(7) 0.0186(7) 0.0178(7) 0.0005(6) 0.0053(6) 0.0012(6)
C44 0.0177(7) 0.0198(7) 0.0206(7) -0.0045(6) 0.0014(6) 0.0023(6)
C45 0.0190(8) 0.0303(9) 0.0266(9) -0.0076(7) -0.0021(6) 0.0065(7)
C46 0.0205(8) 0.0289(9) 0.0237(8) -0.0065(7) -0.0056(6) 0.0036(7)
C47 0.0245(8) 0.0207(8) 0.0196(7) -0.0066(6) -0.0005(6) 0.0023(6)
C48 0.0183(7) 0.0167(7) 0.0187(7) -0.0029(6) 0.0022(6) 0.0022(6)
C90 0.0192(7) 0.0164(7) 0.0205(7) 0.0004(6) 0.0055(6) -0.0026(6)
C91 0.0192(7) 0.0181(7) 0.0184(7) 0.0028(6) 0.0058(6) -0.0025(6)
C92 0.0172(7) 0.0200(7) 0.0202(7) 0.0020(6) 0.0065(6) -0.0018(6)
C93 0.0277(9) 0.0235(8) 0.0275(9) 0.0074(7) 0.0100(7) -0.0039(7)
C94 0.0219(7) 0.0176(7) 0.0155(7) 0.0024(5) 0.0044(6) 0.0007(6)
C95 0.0307(9) 0.0236(8) 0.0177(7) 0.0059(6) 0.0060(6) 0.0016(7)
C96 0.0329(9) 0.0257(9) 0.0159(7) 0.0049(6) -0.0006(7) 0.0038(7)
C97 0.0231(8) 0.0259(8) 0.0173(7) 0.0002(6) -0.0024(6) 0.0022(7)
C98 0.0174(7) 0.0202(7) 0.0166(7) 0.0006(6) 0.0010(5) 0.0005(6)
C99 0.0186(7) 0.0217(8) 0.0285(8) -0.0001(6) 0.0067(6) -0.0010(6)
C351 0.0334(10) 0.0240(9) 0.0332(10) -0.0055(8) -0.0032(8) 0.0063(8)
C352 0.0474(12) 0.0225(9) 0.0249(9) 0.0020(7) 0.0009(8) 0.0015(8)
C353 0.0388(11) 0.0265(9) 0.0304(9) 0.0005(7) 0.0113(8) -0.0043(8)
C354 0.0291(9) 0.0209(8) 0.0288(9) -0.0032(7) 0.0005(7) 0.0008(7)
C355 0.0382(10) 0.0228(8) 0.0199(8) -0.0033(6) 0.0028(7) 0.0000(7)
C356 0.0327(10) 0.0293(10) 0.0298(9) -0.0087(8) 0.0083(8) 0.0000(8)
C361 0.086(3) 0.117(4) 0.0536(19) 0.014(2) 0.0411(19) 0.021(3)
C362 0.070(2) 0.081(2) 0.0593(19) 0.0241(18) 0.0341(17) 0.0413(19)
C363 0.073(2) 0.060(2) 0.086(3) 0.0263(18) 0.037(2) 0.0099(17)
C364 0.0527(18) 0.0566(19) 0.100(3) 0.0338(19) 0.0148(18) -0.0018(15)
C365 0.0345(13) 0.0559(17) 0.086(2) 0.0337(16) 0.0125(14) 0.0060(12)
C366 0.0537(19) 0.112(3) 0.075(2) -0.001(2) 0.0351(18) 0.014(2)
C371 0.0292(11) 0.0451(14) 0.0709(19) 0.0058(13) 0.0047(11) -0.0008(10)
C372 0.0323(12) 0.0525(16) 0.0626(17) -0.0169(13) 0.0043(11) 0.0018(11)
C373 0.0388(13) 0.081(2) 0.0475(15) -0.0202(15) 0.0129(11) -0.0096(14)
C374 0.0526(16) 0.0557(17) 0.0526(16) 0.0044(13) 0.0064(13) -0.0122(13)
C375 0.0458(14) 0.0404(14) 0.0688(19) 0.0011(13) 0.0161(13) 0.0052(11)
C376 0.0343(12) 0.0556(16) 0.0688(18) 0.0072(14) 0.0210(12) 0.0050(11)
Mn1 0.01188(10) 0.01388(10) 0.01362(10) 0.00035(8) 0.00263(8) 0.00009(8)
Mn2 0.01468(11) 0.01804(12) 0.02344(12) -0.00266(9) 0.00732(9) -0.00187(9)
N1 0.0152(6) 0.0156(6) 0.0163(6) 0.0009(5) 0.0029(5) 0.0007(5)
N2 0.0152(6) 0.0158(6) 0.0152(6) 0.0000(5) 0.0044(5) -0.0008(5)
N3 0.0165(6) 0.0173(6) 0.0132(5) 0.0020(5) 0.0025(5) 0.0006(5)
N4 0.0139(5) 0.0167(6) 0.0109(5) 0.0020(4) 0.0007(4) -0.0013(5)
N5 0.0155(6) 0.0181(6) 0.0103(5) 0.0017(4) 0.0016(4) 0.0029(5)
N6 0.0150(6) 0.0152(6) 0.0152(6) -0.0002(5) 0.0021(5) -0.0005(5)
O1 0.0141(5) 0.0183(5) 0.0121(5) 0.0022(4) 0.0019(4) -0.0014(4)
O2 0.0201(6) 0.0302(7) 0.0375(8) 0.0118(6) -0.0004(5) 0.0034(5)
O3 0.0235(6) 0.0247(6) 0.0202(6) -0.0054(5) 0.0044(5) 0.0000(5)
O4 0.0263(6) 0.0219(6) 0.0274(6) 0.0049(5) -0.0029(5) 0.0003(5)
O5 0.0243(6) 0.0311(7) 0.0317(7) -0.0121(6) 0.0101(5) -0.0019(5)
O6 0.0437(9) 0.0423(9) 0.0250(7) -0.0038(6) 0.0096(6) -0.0027(7)
O7 0.0346(8) 0.0269(7) 0.0422(8) 0.0011(6) 0.0134(7) 0.0081(6)
O8 0.0271(7) 0.0392(8) 0.0270(7) -0.0018(6) 0.0043(5) -0.0018(6)
O9 0.0245(7) 0.0300(7) 0.0503(9) -0.0087(7) 0.0118(6) 0.0049(6)
O10 0.0240(7) 0.0389(8) 0.0463(9) -0.0013(7) 0.0139(6) -0.0102(6)
Si1 0.01485(19) 0.01497(19) 0.0187(2) 0.00192(15) 0.00181(15) 0.00195(15)
Si2 0.01509(19) 0.0185(2) 0.01454(18) -0.00090(15) 0.00493(15) -0.00071(15)
Zr1 0.01179(6) 0.01332(7) 0.01121(6) 0.00064(5) 0.00183(5) -0.00025(5)

loop_
_atom_type_symbol
_atom_type_description
_atom_type_scat_dispersion_real
_atom_type_scat_dispersion_imag
_atom_type_scat_source
C C 0.0033 0.0016 'International Tables Vol C Tables 4.2.6.8 and 6.1.1.4'
H H 0.0000 0.0000 'International Tables Vol C Tables 4.2.6.8 and 6.1.1.4'
N N 0.0061 0.0033 'International Tables Vol C Tables 4.2.6.8 and 6.1.1.4'
O O 0.0106 0.0060 'International Tables Vol C Tables 4.2.6.8 and 6.1.1.4'
Zr Zr -2.9673 0.5597 'International Tables Vol C Tables 4.2.6.8 and 6.1.1.4'
Mn Mn 0.3368 0.7283 'International Tables Vol C Tables 4.2.6.8 and 6.1.1.4'
Si Si 0.0817 0.0704 'International Tables Vol C Tables 4.2.6.8 and 6.1.1.4'

loop_
_geom_angle_atom_site_label_1
_geom_angle_atom_site_label_2
_geom_angle_atom_site_label_3
_geom_angle
N4 C1 O1 106.13(13)
N4 C1 Mn1 135.61(11)
O1 C1 Mn1 118.25(10)
O2 C2 Mn1 178.08(16)
O3 C3 Mn1 177.93(15)
O4 C4 Mn1 174.78(15)
O5 C5 Mn1 175.29(16)
O6 C6 Mn2 177.53(18)
O7 C7 Mn2 178.98(18)
O8 C8 Mn2 179.40(18)
O9 C9 Mn2 179.02(18)
O10 C10 Mn2 177.53(18)
Si1 C11 H11A 109.5
Si1 C11 H11B 109.5
H11A C11 H11B 109.5
Si1 C11 H11C 109.5
H11A C11 H11C 109.5
H11B C11 H11C 109.5
C15 C12 C14 107.89(18)
C15 C12 C13 107.50(16)
C14 C12 C13 108.83(16)
C15 C12 Si1 108.75(14)
C14 C12 Si1 112.08(13)
C13 C12 Si1 111.63(12)
C12 C13 H13A 109.5
C12 C13 H13B 109.5
H13A C13 H13B 109.5
C12 C13 H13C 109.5
H13A C13 H13C 109.5
H13B C13 H13C 109.5
C12 C14 H14A 109.5
C12 C14 H14B 109.5
H14A C14 H14B 109.5
C12 C14 H14C 109.5
H14A C14 H14C 109.5
H14B C14 H14C 109.5
C12 C15 H15A 109.5
C12 C15 H15B 109.5
H15A C15 H15B 109.5
C12 C15 H15C 109.5
H15A C15 H15C 109.5
H15B C15 H15C 109.5
Si2 C16 H16A 109.5
Si2 C16 H16B 109.5
H16A C16 H16B 109.5
Si2 C16 H16C 109.5
H16A C16 H16C 109.5
H16B C16 H16C 109.5
Si2 C17 H17A 109.5
Si2 C17 H17B 109.5
H17A C17 H17B 109.5
Si2 C17 H17C 109.5
H17A C17 H17C 109.5
H17B C17 H17C 109.5
C20 C18 C19 108.12(15)
C20 C18 C21 108.50(16)
C19 C18 C21 108.87(15)
C20 C18 Si2 109.82(11)
C19 C18 Si2 111.31(12)
C21 C18 Si2 110.15(12)
C18 C19 H19A 109.5
C18 C19 H19B 109.5
H19A C19 H19B 109.5
C18 C19 H19C 109.5
H19A C19 H19C 109.5
H19B C19 H19C 109.5
C18 C20 H20A 109.5
C18 C20 H20B 109.5
H20A C20 H20B 109.5
C18 C20 H20C 109.5
H20A C20 H20C 109.5
H20B C20 H20C 109.5
C18 C21 H21A 109.5
C18 C21 H21B 109.5
H21A C21 H21B 109.5
C18 C21 H21C 109.5
H21A C21 H21C 109.5
H21B C21 H21C 109.5
C23 C22 C27 118.79(15)
C23 C22 N5 119.68(14)
C27 C22 N5 121.52(14)
C24 C23 C22 120.09(15)
C24 C23 H23 120.0
C22 C23 H23 120.0
C25 C24 C23 121.01(16)
C25 C24 H24 119.5
C23 C24 H24 119.5
C24 C25 C26 119.07(16)
C24 C25 H25 120.5
C26 C25 H25 120.5
C25 C26 C27 120.70(16)
C25 C26 H26 119.7
C27 C26 H26 119.7
C26 C27 C22 120.32(15)
C26 C27 H27 119.8
C22 C27 H27 119.8
C33 C28 C29 119.38(15)
C33 C28 N5 122.33(14)
C29 C28 N5 118.28(15)
C30 C29 C28 119.95(16)
C30 C29 H29 120.0
C28 C29 H29 120.0
C31 C30 C29 120.74(16)
C31 C30 H30 119.6
C29 C30 H30 119.6
C30 C31 C32 119.25(16)
C30 C31 H31 120.4
C32 C31 H31 120.4
C31 C32 C33 120.68(17)
C31 C32 H32 119.7
C33 C32 H32 119.7
C28 C33 C32 120.00(16)
C28 C33 H33 120.0
C32 C33 H33 120.0
N6 C44 C45 122.80(16)
N6 C44 H44 118.6
C45 C44 H44 118.6
C44 C45 C46 118.88(17)
C44 C45 H45 120.6
C46 C45 H45 120.6
C47 C46 C45 119.04(16)
C47 C46 H46 120.5
C45 C46 H46 120.5
C46 C47 C48 118.31(16)
C46 C47 H47 120.8
C48 C47 H47 120.8
N6 C48 C47 123.63(15)
N6 C48 H48 118.2
C47 C48 H48 118.2
N1 C90 C91 117.35(13)
N1 C90 H90A 108.0
C91 C90 H90A 108.0
N1 C90 H90B 108.0
C91 C90 H90B 108.0
H90A C90 H90B 107.2
C94 C91 C93 112.50(14)
C94 C91 C90 110.75(14)
C93 C91 C90 105.35(14)
C94 C91 C92 110.34(14)
C93 C91 C92 105.96(14)
C90 C91 C92 111.77(13)
N2 C92 C91 117.15(13)
N2 C92 H92A 108.0
C91 C92 H92A 108.0
N2 C92 H92B 108.0
C91 C92 H92B 108.0
H92A C92 H92B 107.3
C91 C93 H93A 109.5
C91 C93 H93B 109.5
H93A C93 H93B 109.5
C91 C93 H93C 109.5
H93A C93 H93C 109.5
H93B C93 H93C 109.5
N3 C94 C95 120.49(16)
N3 C94 C91 115.44(14)
C95 C94 C91 124.07(15)
C96 C95 C94 119.59(17)
C96 C95 H95 120.2
C94 C95 H95 120.2
C97 C96 C95 119.56(16)
C97 C96 H96 120.2
C95 C96 H96 120.2
C96 C97 C98 118.49(17)
C96 C97 H97 120.8
C98 C97 H97 120.8
N3 C98 C97 122.26(16)
N3 C98 H98 118.9
C97 C98 H98 118.9
Si1 C99 H99A 109.5
Si1 C99 H99B 109.5
H99A C99 H99B 109.5
Si1 C99 H99C 109.5
H99A C99 H99C 109.5
H99B C99 H99C 109.5
C352 C351 C356 119.9(2)
C352 C351 H351 120.1
C356 C351 H351 120.1
C353 C352 C351 120.18(19)
C353 C352 H352 119.9
C351 C352 H352 119.9
C352 C353 C354 120.0(2)
C352 C353 H353 120.0
C354 C353 H353 120.0
C355 C354 C353 120.31(19)
C355 C354 H354 119.8
C353 C354 H354 119.8
C354 C355 C356 119.86(19)
C354 C355 H355 120.1
C356 C355 H355 120.1
C355 C356 C351 119.8(2)
C355 C356 H356 120.1
C351 C356 H356 120.1
C362 C361 C366 118.7(4)
C362 C361 H361 120.6
C366 C361 H361 120.6
C361 C362 C363 123.7(4)
C361 C362 H362 118.1
C363 C362 H362 118.1
C362 C363 C364 118.1(4)
C362 C363 H363 120.9
C364 C363 H363 120.9
C363 C364 C365 121.7(4)
C363 C364 H364 119.2
C365 C364 H364 119.2
C366 C365 C364 122.3(3)
C366 C365 H365 118.9
C364 C365 H365 118.9
C365 C366 C361 115.4(4)
C365 C366 H366 122.3
C361 C366 H366 122.3
C372 C371 C376 119.9(3)
C372 C371 H371 120.0
C376 C371 H371 120.0
C371 C372 C373 119.9(3)
C371 C372 H372 120.0
C373 C372 H372 120.0
C372 C373 C374 120.5(3)
C372 C373 H373 119.7
C374 C373 H373 119.7
C375 C374 C373 119.7(3)
C375 C374 H374 120.2
C373 C374 H374 120.2
C376 C375 C374 118.9(3)
C376 C375 H375 120.5
C374 C375 H375 120.5
C375 C376 C371 121.1(3)
C375 C376 H376 119.5
C371 C376 H376 119.5
C3 Mn1 C4 88.21(8)
C3 Mn1 C2 88.51(8)
C4 Mn1 C2 176.13(8)
C3 Mn1 C5 176.37(7)
C4 Mn1 C5 94.54(8)
C2 Mn1 C5 88.65(8)
C3 Mn1 C1 88.04(7)
C4 Mn1 C1 94.03(7)
C2 Mn1 C1 87.92(7)
C5 Mn1 C1 94.11(7)
C3 Mn1 Mn2 88.61(6)
C4 Mn1 Mn2 90.04(6)
C2 Mn1 Mn2 87.82(6)
C5 Mn1 Mn2 89.02(6)
C1 Mn1 Mn2 174.65(4)
C10 Mn2 C6 96.07(9)
C10 Mn2 C7 96.85(9)
C6 Mn2 C7 88.92(9)
C10 Mn2 C9 94.25(9)
C6 Mn2 C9 90.17(9)
C7 Mn2 C9 168.91(8)
C10 Mn2 C8 100.03(8)
C6 Mn2 C8 163.88(8)
C7 Mn2 C8 88.37(8)
C9 Mn2 C8 89.44(8)
C10 Mn2 Mn1 174.16(6)
C6 Mn2 Mn1 79.24(6)
C7 Mn2 Mn1 86.61(7)
C9 Mn2 Mn1 82.36(7)
C8 Mn2 Mn1 84.73(6)
C90 N1 Si1 116.07(11)
C90 N1 Zr1 106.70(10)
Si1 N1 Zr1 130.98(8)
C92 N2 Si2 116.53(11)
C92 N2 Zr1 107.04(10)
Si2 N2 Zr1 128.95(8)
C98 N3 C94 119.62(14)
C98 N3 Zr1 127.22(11)
C94 N3 Zr1 113.17(11)
C1 N4 N5 118.49(13)
C1 N4 Zr1 93.01(9)
N5 N4 Zr1 148.36(10)
C22 N5 N4 115.53(12)
C22 N5 C28 120.05(13)
N4 N5 C28 117.79(13)
C48 N6 C44 117.35(14)
C48 N6 Zr1 119.57(11)
C44 N6 Zr1 122.77(11)
C1 O1 Zr1 101.91(9)
N1 Si1 C11 110.45(8)
N1 Si1 C99 107.93(8)
C11 Si1 C99 107.86(9)
N1 Si1 C12 111.61(8)
C11 Si1 C12 108.01(9)
C99 Si1 C12 110.93(9)
N2 Si2 C16 107.93(8)
N2 Si2 C17 110.65(8)
C16 Si2 C17 107.54(9)
N2 Si2 C18 111.93(7)
C16 Si2 C18 109.44(9)
C17 Si2 C18 109.25(8)
N1 Zr1 N2 113.56(5)
N1 Zr1 O1 115.78(6)
N2 Zr1 O1 116.31(6)
N1 Zr1 N4 118.77(6)
N2 Zr1 N4 122.26(6)
O1 Zr1 N4 58.81(5)
N1 Zr1 N3 76.94(5)
N2 Zr1 N3 76.90(6)
O1 Zr1 N3 77.67(5)
N4 Zr1 N3 136.44(5)
N1 Zr1 N6 83.00(5)
N2 Zr1 N6 83.87(6)
O1 Zr1 N6 138.78(5)
N4 Zr1 N6 79.97(5)
N3 Zr1 N6 143.55(5)

loop_
_geom_bond_atom_site_label_1
_geom_bond_atom_site_label_2
_geom_bond_distance
C1 N4 1.341(2)
C1 O1 1.3443(18)
C1 Mn1 1.9637(17)
C2 O2 1.142(2)
C2 Mn1 1.8466(18)
C3 O3 1.143(2)
C3 Mn1 1.8292(18)
C4 O4 1.145(2)
C4 Mn1 1.8460(18)
C5 O5 1.142(2)
C5 Mn1 1.8598(18)
C6 O6 1.144(3)
C6 Mn2 1.829(2)
C7 O7 1.138(2)
C7 Mn2 1.845(2)
C8 O8 1.138(2)
C8 Mn2 1.851(2)
C9 O9 1.140(2)
C9 Mn2 1.847(2)
C10 O10 1.149(2)
C10 Mn2 1.806(2)
C11 Si1 1.868(2)
C11 H11A 0.9800
C11 H11B 0.9800
C11 H11C 0.9800
C12 C15 1.530(3)
C12 C14 1.531(3)
C12 C13 1.533(3)
C12 Si1 1.9080(19)
C13 H13A 0.9800
C13 H13B 0.9800
C13 H13C 0.9800
C14 H14A 0.9800
C14 H14B 0.9800
C14 H14C 0.9800
C15 H15A 0.9800
C15 H15B 0.9800
C15 H15C 0.9800
C16 Si2 1.8683(19)
C16 H16A 0.9800
C16 H16B 0.9800
C16 H16C 0.9800
C17 Si2 1.8729(19)
C17 H17A 0.9800
C17 H17B 0.9800
C17 H17C 0.9800
C18 C20 1.533(3)
C18 C19 1.535(3)
C18 C21 1.537(3)
C18 Si2 1.9054(19)
C19 H19A 0.9800
C19 H19B 0.9800
C19 H19C 0.9800
C20 H20A 0.9800
C20 H20B 0.9800
C20 H20C 0.9800
C21 H21A 0.9800
C21 H21B 0.9800
C21 H21C 0.9800
C22 C23 1.398(2)
C22 C27 1.403(2)
C22 N5 1.410(2)
C23 C24 1.389(2)
C23 H23 0.9500
C24 C25 1.387(3)
C24 H24 0.9500
C25 C26 1.388(3)
C25 H25 0.9500
C26 C27 1.388(2)
C26 H26 0.9500
C27 H27 0.9500
C28 C33 1.389(2)
C28 C29 1.398(2)
C28 N5 1.422(2)
C29 C30 1.387(2)
C29 H29 0.9500
C30 C31 1.384(3)
C30 H30 0.9500
C31 C32 1.386(3)
C31 H31 0.9500
C32 C33 1.391(2)
C32 H32 0.9500
C33 H33 0.9500
C44 N6 1.344(2)
C44 C45 1.383(2)
C44 H44 0.9500
C45 C46 1.387(3)
C45 H45 0.9500
C46 C47 1.380(3)
C46 H46 0.9500
C47 C48 1.384(2)
C47 H47 0.9500
C48 N6 1.341(2)
C48 H48 0.9500
C90 N1 1.480(2)
C90 C91 1.573(2)
C90 H90A 0.9900
C90 H90B 0.9900
C91 C94 1.513(2)
C91 C93 1.533(2)
C91 C92 1.575(2)
C92 N2 1.480(2)
C92 H92A 0.9900
C92 H92B 0.9900
C93 H93A 0.9800
C93 H93B 0.9800
C93 H93C 0.9800
C94 N3 1.357(2)
C94 C95 1.391(2)
C95 C96 1.384(3)
C95 H95 0.9500
C96 C97 1.384(3)
C96 H96 0.9500
C97 C98 1.385(2)
C97 H97 0.9500
C98 N3 1.344(2)
C98 H98 0.9500
C99 Si1 1.8685(19)
C99 H99A 0.9800
C99 H99B 0.9800
C99 H99C 0.9800
C351 C352 1.382(3)
C351 C356 1.395(3)
C351 H351 0.9500
C352 C353 1.381(3)
C352 H352 0.9500
C353 C354 1.386(3)
C353 H353 0.9500
C354 C355 1.380(3)
C354 H354 0.9500
C355 C356 1.388(3)
C355 H355 0.9500
C356 H356 0.9500
C361 C362 1.329(6)
C361 C366 1.516(6)
C361 H361 0.9500
C362 C363 1.351(5)
C362 H362 0.9500
C363 C364 1.357(5)
C363 H363 0.9500
C364 C365 1.393(5)
C364 H364 0.9500
C365 C366 1.329(5)
C365 H365 0.9500
C366 H366 0.9500
C371 C372 1.364(4)
C371 C376 1.379(4)
C371 H371 0.9500
C372 C373 1.369(5)
C372 H372 0.9500
C373 C374 1.386(5)
C373 H373 0.9500
C374 C375 1.386(4)
C374 H374 0.9500
C375 C376 1.371(4)
C375 H375 0.9500
C376 H376 0.9500
Mn1 Mn2 2.8985(11)
N1 Si1 1.7425(16)
N1 Zr1 2.0500(17)
N2 Si2 1.7425(15)
N2 Zr1 2.0597(15)
N3 Zr1 2.3470(16)
N4 N5 1.4146(18)
N4 Zr1 2.2761(15)
N6 Zr1 2.3954(16)
O1 Zr1 2.0828(14)

loop_
_geom_torsion_atom_site_label_1
_geom_torsion_atom_site_label_2
_geom_torsion_atom_site_label_3
_geom_torsion_atom_site_label_4
_geom_torsion
C27 C22 C23 C24 -1.3(2)
N5 C22 C23 C24 179.60(15)
C22 C23 C24 C25 0.6(3)
C23 C24 C25 C26 0.6(3)
C24 C25 C26 C27 -1.0(3)
C25 C26 C27 C22 0.3(3)
C23 C22 C27 C26 0.9(3)
N5 C22 C27 C26 179.98(16)
C33 C28 C29 C30 0.1(2)
N5 C28 C29 C30 -178.65(15)
C28 C29 C30 C31 0.3(3)
C29 C30 C31 C32 -0.5(3)
C30 C31 C32 C33 0.3(3)
C29 C28 C33 C32 -0.4(2)
N5 C28 C33 C32 178.39(16)
C31 C32 C33 C28 0.1(3)
N6 C44 C45 C46 0.0(3)
C44 C45 C46 C47 0.1(3)
C45 C46 C47 C48 -0.5(3)
C46 C47 C48 N6 0.8(3)
N1 C90 C91 C94 44.29(19)
N1 C90 C91 C93 166.19(14)
N1 C90 C91 C92 -79.19(18)
C94 C91 C92 N2 -45.58(19)
C93 C91 C92 N2 -167.62(14)
C90 C91 C92 N2 78.13(17)
C93 C91 C94 N3 -179.31(15)
C90 C91 C94 N3 -61.71(19)
C92 C91 C94 N3 62.59(18)
C93 C91 C94 C95 0.6(2)
C90 C91 C94 C95 118.18(18)
C92 C91 C94 C95 -117.52(18)
N3 C94 C95 C96 -0.4(3)
C91 C94 C95 C96 179.76(17)
C94 C95 C96 C97 0.4(3)
C95 C96 C97 C98 -0.1(3)
C96 C97 C98 N3 -0.2(3)
C356 C351 C352 C353 -1.0(3)
C351 C352 C353 C354 0.7(3)
C352 C353 C354 C355 0.1(3)
C353 C354 C355 C356 -0.8(3)
C354 C355 C356 C351 0.6(3)
C352 C351 C356 C355 0.3(3)
C366 C361 C362 C363 -2.5(5)
C361 C362 C363 C364 1.1(6)
C362 C363 C364 C365 1.3(5)
C363 C364 C365 C366 -2.1(5)
C364 C365 C366 C361 0.6(5)
C362 C361 C366 C365 1.6(5)
C376 C371 C372 C373 0.2(4)
C371 C372 C373 C374 -0.4(4)
C372 C373 C374 C375 0.4(4)
C373 C374 C375 C376 -0.2(5)
C374 C375 C376 C371 0.1(5)
C372 C371 C376 C375 -0.1(5)
O3 C3 Mn1 C4 -109(4)
O3 C3 Mn1 C2 73(4)
O3 C3 Mn1 C5 111(4)
O3 C3 Mn1 C1 -15(4)
O3 C3 Mn1 Mn2 160(4)
O4 C4 Mn1 C3 -29.6(17)
O4 C4 Mn1 C2 3(3)
O4 C4 Mn1 C5 148.0(17)
O4 C4 Mn1 C1 -117.5(17)
O4 C4 Mn1 Mn2 59.0(17)
O2 C2 Mn1 C3 -52(5)
O2 C2 Mn1 C4 -84(5)
O2 C2 Mn1 C5 130(5)
O2 C2 Mn1 C1 36(5)
O2 C2 Mn1 Mn2 -141(5)
O5 C5 Mn1 C3 -13(3)
O5 C5 Mn1 C4 -152(2)
O5 C5 Mn1 C2 26(2)
O5 C5 Mn1 C1 114(2)
O5 C5 Mn1 Mn2 -62(2)
N4 C1 Mn1 C3 -117.41(17)
O1 C1 Mn1 C3 62.17(12)
N4 C1 Mn1 C4 -29.34(17)
O1 C1 Mn1 C4 150.24(12)
N4 C1 Mn1 C2 154.01(17)
O1 C1 Mn1 C2 -26.41(12)
N4 C1 Mn1 C5 65.51(17)
O1 C1 Mn1 C5 -114.91(12)
N4 C1 Mn1 Mn2 -168.7(4)
O1 C1 Mn1 Mn2 10.9(6)
O10 C10 Mn2 C6 31(5)
O10 C10 Mn2 C7 121(5)
O10 C10 Mn2 C9 -59(5)
O10 C10 Mn2 C8 -149(5)
O10 C10 Mn2 Mn1 -5(5)
O6 C6 Mn2 C10 16(5)
O6 C6 Mn2 C7 -80(5)
O6 C6 Mn2 C9 111(5)
O6 C6 Mn2 C8 -161(4)
O6 C6 Mn2 Mn1 -167(5)
O7 C7 Mn2 C10 22(10)
O7 C7 Mn2 C6 118(10)
O7 C7 Mn2 C9 -156(9)
O7 C7 Mn2 C8 -78(10)
O7 C7 Mn2 Mn1 -162(100)
O9 C9 Mn2 C10 0(12)
O9 C9 Mn2 C6 -96(12)
O9 C9 Mn2 C7 179(100)
O9 C9 Mn2 C8 100(12)
O9 C9 Mn2 Mn1 -175(100)
O8 C8 Mn2 C10 -80(22)
O8 C8 Mn2 C6 97(22)
O8 C8 Mn2 C7 17(22)
O8 C8 Mn2 C9 -174(100)
O8 C8 Mn2 Mn1 103(22)
C3 Mn1 Mn2 C10 171.2(6)
C4 Mn1 Mn2 C10 82.9(6)
C2 Mn1 Mn2 C10 -100.3(6)
C5 Mn1 Mn2 C10 -11.6(6)
C1 Mn1 Mn2 C10 -137.6(8)
C3 Mn1 Mn2 C6 134.29(8)
C4 Mn1 Mn2 C6 46.08(8)
C2 Mn1 Mn2 C6 -137.14(8)
C5 Mn1 Mn2 C6 -48.46(8)
C1 Mn1 Mn2 C6 -174.4(5)
C3 Mn1 Mn2 C7 44.75(8)
C4 Mn1 Mn2 C7 -43.46(8)
C2 Mn1 Mn2 C7 133.31(8)
C5 Mn1 Mn2 C7 -138.00(8)
C1 Mn1 Mn2 C7 96.0(5)
C3 Mn1 Mn2 C9 -134.07(8)
C4 Mn1 Mn2 C9 137.72(8)
C2 Mn1 Mn2 C9 -45.51(8)
C5 Mn1 Mn2 C9 43.18(8)
C1 Mn1 Mn2 C9 -82.8(5)
C3 Mn1 Mn2 C8 -43.93(8)
C4 Mn1 Mn2 C8 -132.14(8)
C2 Mn1 Mn2 C8 44.64(8)
C5 Mn1 Mn2 C8 133.32(8)
C1 Mn1 Mn2 C8 7.4(5)
C91 C90 N1 Si1 -118.47(14)
C91 C90 N1 Zr1 36.90(16)
C91 C92 N2 Si2 116.92(14)
C91 C92 N2 Zr1 -35.68(16)
C97 C98 N3 C94 0.3(3)
C97 C98 N3 Zr1 -179.72(13)
C95 C94 N3 C98 0.0(2)
C91 C94 N3 C98 179.92(15)
C95 C94 N3 Zr1 -179.98(13)
C91 C94 N3 Zr1 -0.09(18)
O1 C1 N4 N5 -179.89(12)
Mn1 C1 N4 N5 -0.3(2)
O1 C1 N4 Zr1 3.26(11)
Mn1 C1 N4 Zr1 -177.13(12)
C23 C22 N5 N4 -41.5(2)
C27 C22 N5 N4 139.40(15)
C23 C22 N5 C28 167.68(15)
C27 C22 N5 C28 -11.4(2)
C1 N4 N5 C22 127.74(15)
Zr1 N4 N5 C22 -58.3(2)
C1 N4 N5 C28 -80.74(18)
Zr1 N4 N5 C28 93.3(2)
C33 C28 N5 C22 117.96(17)
C29 C28 N5 C22 -63.3(2)
C33 C28 N5 N4 -32.2(2)
C29 C28 N5 N4 146.54(14)
C47 C48 N6 C44 -0.7(3)
C47 C48 N6 Zr1 173.14(14)
C45 C44 N6 C48 0.3(3)
C45 C44 N6 Zr1 -173.36(15)
N4 C1 O1 Zr1 -3.63(13)
Mn1 C1 O1 Zr1 176.67(7)
C90 N1 Si1 C11 45.28(14)
Zr1 N1 Si1 C11 -102.79(11)
C90 N1 Si1 C99 162.97(12)
Zr1 N1 Si1 C99 14.89(12)
C90 N1 Si1 C12 -74.89(13)
Zr1 N1 Si1 C12 137.03(10)
C15 C12 Si1 N1 160.88(14)
C14 C12 Si1 N1 41.68(16)
C13 C12 Si1 N1 -80.69(14)
C15 C12 Si1 C11 39.28(17)
C14 C12 Si1 C11 -79.92(16)
C13 C12 Si1 C11 157.71(13)
C15 C12 Si1 C99 -78.73(16)
C14 C12 Si1 C99 162.08(14)
C13 C12 Si1 C99 39.71(15)
C92 N2 Si2 C16 -162.06(12)
Zr1 N2 Si2 C16 -16.51(12)
C92 N2 Si2 C17 -44.65(14)
Zr1 N2 Si2 C17 100.90(11)
C92 N2 Si2 C18 77.46(13)
Zr1 N2 Si2 C18 -136.99(9)
C20 C18 Si2 N2 76.96(14)
C19 C18 Si2 N2 -42.74(14)
C21 C18 Si2 N2 -163.60(13)
C20 C18 Si2 C16 -42.64(14)
C19 C18 Si2 C16 -162.34(12)
C21 C18 Si2 C16 76.79(15)
C20 C18 Si2 C17 -160.14(12)
C19 C18 Si2 C17 80.16(14)
C21 C18 Si2 C17 -40.70(16)
C90 N1 Zr1 N2 -2.58(11)
Si1 N1 Zr1 N2 147.69(9)
C90 N1 Zr1 O1 -140.95(9)
Si1 N1 Zr1 O1 9.32(12)
C90 N1 Zr1 N4 152.06(9)
Si1 N1 Zr1 N4 -57.67(11)
C90 N1 Zr1 N3 -71.78(10)
Si1 N1 Zr1 N3 78.49(10)
C90 N1 Zr1 N6 77.58(11)
Si1 N1 Zr1 N6 -132.15(10)
C92 N2 Zr1 N1 2.08(11)
Si2 N2 Zr1 N1 -145.95(9)
C92 N2 Zr1 O1 140.23(9)
Si2 N2 Zr1 O1 -7.81(11)
C92 N2 Zr1 N4 -151.56(9)
Si2 N2 Zr1 N4 60.40(11)
C92 N2 Zr1 N3 71.31(10)
Si2 N2 Zr1 N3 -76.73(10)
C92 N2 Zr1 N6 -77.52(10)
Si2 N2 Zr1 N6 134.45(10)
C1 O1 Zr1 N1 -107.01(10)
C1 O1 Zr1 N2 115.78(10)
C1 O1 Zr1 N4 2.40(8)
C1 O1 Zr1 N3 -175.75(10)
C1 O1 Zr1 N6 3.23(12)
C1 N4 Zr1 N1 101.98(10)
N5 N4 Zr1 N1 -72.7(2)
C1 N4 Zr1 N2 -105.69(10)
N5 N4 Zr1 N2 79.6(2)
C1 N4 Zr1 O1 -2.36(8)
N5 N4 Zr1 O1 -177.1(2)
C1 N4 Zr1 N3 0.26(12)
N5 N4 Zr1 N3 -174.47(17)
C1 N4 Zr1 N6 178.19(10)
N5 N4 Zr1 N6 3.47(19)
C98 N3 Zr1 N1 -120.74(15)
C94 N3 Zr1 N1 59.27(12)
C98 N3 Zr1 N2 120.89(15)
C94 N3 Zr1 N2 -59.11(12)
C98 N3 Zr1 O1 -0.22(13)
C94 N3 Zr1 O1 179.78(12)
C98 N3 Zr1 N4 -2.51(17)
C94 N3 Zr1 N4 177.49(10)
C98 N3 Zr1 N6 -179.09(12)
C94 N3 Zr1 N6 0.91(16)
C48 N6 Zr1 N1 37.46(12)
C44 N6 Zr1 N1 -149.07(14)
C48 N6 Zr1 N2 152.18(13)
C44 N6 Zr1 N2 -34.35(13)
C48 N6 Zr1 O1 -84.20(14)
C44 N6 Zr1 O1 89.28(15)
C48 N6 Zr1 N4 -83.48(13)
C44 N6 Zr1 N4 90.00(14)
C48 N6 Zr1 N3 94.12(14)
C44 N6 Zr1 N3 -92.40(15)
